data_4308999
loop_
_publ_author_name
'Paul D. Benny'
'Jenny L. Green'
'Hendrik P. Engelbrecht'
'Charles L. Barnes'
'Silvia S. Jurisson'

_publ_contact_author
;
Dr. Silvia Jurisson
Department of Chemistry
University of Missouri - Columbia
Columbia, Missouri 65211 USA
;
_publ_contact_author_email JurissonS@missouri.edu
_publ_contact_author_fax (573)882-2754
_publ_section_title
;
Reactivity of Rhenium(V) Oxo Schiff Base Complexes with Phosphine
Ligands: Rearrangement and Reduction Reactions
;
_journal_name_full 'Inorganic Chemistry'
_journal_page_first 2381
_journal_page_last 2390
_journal_paper_doi 10.1021/ic048670j
_journal_volume 44
_journal_year 2005
_chemical_formula_sum 'C32 H35 Cl F6 N2 O3 P2 Re'
_chemical_formula_weight 893.21
_chemical_name_systematic
;
?
;
_space_group_IT_number 2
_symmetry_cell_setting triclinic
_symmetry_space_group_name_Hall '-P 1'
_symmetry_space_group_name_H-M 'P -1'
_atom_sites_solution_hydrogens geom
_atom_sites_solution_primary direct
_atom_sites_solution_secondary difmap
_cell_angle_alpha 105.939(2)
_cell_angle_beta 105.383(2)
_cell_angle_gamma 93.525(2)
_cell_formula_units_Z 2
_cell_length_a 10.3094(10)
_cell_length_b 12.1196(12)
_cell_length_c 14.8146(15)
_cell_measurement_reflns_used 5240
_cell_measurement_temperature 173(2)
_cell_measurement_theta_max 27.1
_cell_measurement_theta_min 2.6
_cell_volume 1698.0(3)
_computing_cell_refinement 'SMART (Bruker, 1998)'
_computing_data_collection 'SMART (Bruker, 1998)'
_computing_data_reduction 'SAINT (Bruker, 1998)'
_computing_molecular_graphics 'ORTEP-III (Burnett & Johnson, 1996)'
_computing_publication_material 'CIFTAB (Sheldrick, 1997)'
_computing_structure_refinement 'SHELXL-97 (Sheldrick, 1997)'
_computing_structure_solution 'SHELXS-97 (Sheldrick, 1997)'
_diffrn_ambient_temperature 173(2)
_diffrn_measured_fraction_theta_full 0.977
_diffrn_measured_fraction_theta_max 0.977
_diffrn_measurement_device_type 'Bruker SMART CCD area detector'
_diffrn_measurement_method 'omega scans'
_diffrn_radiation_monochromator graphite
_diffrn_radiation_source 'fine-focus sealed tube'
_diffrn_radiation_type MoK\a
_diffrn_radiation_wavelength 0.71073
_diffrn_reflns_av_R_equivalents 0.0211
_diffrn_reflns_av_sigmaI/netI 0.0249
_diffrn_reflns_limit_h_max 13
_diffrn_reflns_limit_h_min -13
_diffrn_reflns_limit_k_max 15
_diffrn_reflns_limit_k_min -14
_diffrn_reflns_limit_l_max 18
_diffrn_reflns_limit_l_min -18
_diffrn_reflns_number 13259
_diffrn_reflns_theta_full 27.10
_diffrn_reflns_theta_max 27.10
_diffrn_reflns_theta_min 1.50
_diffrn_standards_decay_% 0.0
_exptl_absorpt_coefficient_mu 3.820
_exptl_absorpt_correction_T_max 0.31
_exptl_absorpt_correction_T_min 0.25
_exptl_absorpt_correction_type multi-scan
_exptl_absorpt_process_details
;
Data were corrected for decay and absorption using the program SADABS
based on the method of R.H. Blessing (Acta Cryst. A51, 33-38, 1995).
;
_exptl_crystal_colour green
_exptl_crystal_density_diffrn 1.747
_exptl_crystal_density_method 'not measured'
_exptl_crystal_description prism
_exptl_crystal_F_000 882
_exptl_crystal_size_max 0.50
_exptl_crystal_size_mid 0.45
_exptl_crystal_size_min 0.40
_refine_diff_density_max 1.902
_refine_diff_density_min -1.177
_refine_diff_density_rms 0.121
_refine_ls_extinction_method none
_refine_ls_goodness_of_fit_ref 1.073
_refine_ls_hydrogen_treatment noref
_refine_ls_matrix_type full
_refine_ls_number_parameters 424
_refine_ls_number_reflns 7308
_refine_ls_number_restraints 0
_refine_ls_restrained_S_all 1.073
_refine_ls_R_factor_all 0.0323
_refine_ls_R_factor_gt 0.0277
_refine_ls_shift/su_max 0.004
_refine_ls_shift/su_mean 0.000
_refine_ls_structure_factor_coef Fsqd
_refine_ls_weighting_details 'calc w=1/[\s^2^(Fo^2^)+(0.0423P)^2^+2.4305P] where P=(Fo^2^+2Fc^2^)/3'
_refine_ls_weighting_scheme calc
_refine_ls_wR_factor_gt 0.0701
_refine_ls_wR_factor_ref 0.0738
_reflns_number_gt 6719
_reflns_number_total 7308
_reflns_threshold_expression >2sigma(I)
_cod_data_source_file ic048670jsi20041005_112717_5.cif
_cod_data_source_block (4)
_cod_database_code 4308999

loop_
_symmetry_equiv_pos_as_xyz
'x, y, z'
'-x, -y, -z'

loop_
_atom_site_label
_atom_site_type_symbol
_atom_site_fract_x
_atom_site_fract_y
_atom_site_fract_z
_atom_site_U_iso_or_equiv
_atom_site_adp_type
_atom_site_occupancy
_atom_site_symmetry_multiplicity
_atom_site_calc_flag
_atom_site_refinement_flags
_atom_site_disorder_assembly
_atom_site_disorder_group
Re1 Re 0.595988(13) 0.666241(11) 0.676940(9) 0.02233(5) Uani 1 1 d . . .
P1 P 0.48969(9) 0.84903(8) 0.71627(6) 0.02222(17) Uani 1 1 d . . .
F1 F 0.3083(4) 1.3155(3) 0.8579(2) 0.0747(10) Uani 1 1 d . . .
O1 O 0.7192(3) 0.7445(2) 0.61954(18) 0.0282(5) Uani 1 1 d . . .
N1 N 0.6957(3) 0.5201(3) 0.6543(2) 0.0248(6) Uani 1 1 d . . .
C1 C 0.8111(4) 0.7003(3) 0.5806(3) 0.0297(8) Uani 1 1 d . . .
P2 P 0.18211(12) 1.24067(12) 0.77058(10) 0.0474(3) Uani 1 1 d . . .
F2 F 0.2141(4) 1.1298(3) 0.8059(3) 0.0709(9) Uani 1 1 d . . .
O2 O 0.7421(2) 0.7394(2) 0.80342(17) 0.0264(5) Uani 1 1 d . . .
N2 N 0.5079(3) 0.5979(3) 0.7648(2) 0.0269(6) Uani 1 1 d . . .
C2 C 0.8457(4) 0.5920(4) 0.5766(3) 0.0341(8) Uani 1 1 d . . .
H2 H 0.9142 0.5710 0.5457 0.041 Uiso 1 1 calc R . .
O3 O 0.4549(3) 0.6232(2) 0.57955(18) 0.0272(5) Uani 1 1 d . . .
C3 C 0.7932(4) 0.5070(3) 0.6121(3) 0.0303(8) Uani 1 1 d . . .
C4 C 0.6443(5) 0.4244(3) 0.6858(3) 0.0378(9) Uani 1 1 d . . .
H4A H 0.6758 0.4452 0.7583 0.045 Uiso 1 1 calc R . .
H4B H 0.6816 0.3534 0.6589 0.045 Uiso 1 1 calc R . .
F5 F 0.2822(4) 1.2131(3) 0.7041(3) 0.0796(11) Uani 1 1 d . . .
C6 C 0.4202(4) 0.4844(3) 0.7125(3) 0.0363(9) Uani 1 1 d . . .
H6A H 0.3342 0.4963 0.6695 0.044 Uiso 1 1 calc R . .
H6B H 0.3977 0.4505 0.7610 0.044 Uiso 1 1 calc R . .
C7 C 0.5242(4) 0.6437(3) 0.8597(3) 0.0292(7) Uani 1 1 d . . .
C8 C 0.6258(4) 0.7405(3) 0.9196(3) 0.0311(8) Uani 1 1 d . . .
H8 H 0.6167 0.7820 0.9816 0.037 Uiso 1 1 calc R . .
C9 C 0.7337(4) 0.7773(3) 0.8946(3) 0.0277(7) Uani 1 1 d . . .
C13 C 0.8565(4) 0.8560(4) 0.9676(3) 0.0380(9) Uani 1 1 d . . .
H13A H 0.9319 0.8114 0.9796 0.057 Uiso 1 1 calc R . .
H13B H 0.8358 0.8906 1.0293 0.057 Uiso 1 1 calc R . .
H13C H 0.8821 0.9176 0.9417 0.057 Uiso 1 1 calc R . .
C14 C 0.5983(4) 0.9884(3) 0.7785(2) 0.0281(7) Uani 1 1 d . . .
C15 C 0.7377(4) 0.9957(3) 0.7901(3) 0.0323(8) Uani 1 1 d . . .
H15 H 0.7772 0.9270 0.7733 0.039 Uiso 1 1 calc R . .
C20 C 0.3910(4) 0.8739(3) 0.6036(2) 0.0254(7) Uani 1 1 d . . .
C21 C 0.4458(4) 0.8571(3) 0.5248(3) 0.0278(7) Uani 1 1 d . . .
H21 H 0.5307 0.8293 0.5292 0.033 Uiso 1 1 calc R . .
C22 C 0.3753(4) 0.8814(3) 0.4398(3) 0.0338(8) Uani 1 1 d . . .
H22 H 0.4128 0.8704 0.3865 0.041 Uiso 1 1 calc R . .
C24 C 0.1977(4) 0.9387(4) 0.5112(3) 0.0391(9) Uani 1 1 d . . .
H24 H 0.1128 0.9667 0.5065 0.047 Uiso 1 1 calc R . .
C26 C 0.3650(4) 0.8365(3) 0.7815(3) 0.0267(7) Uani 1 1 d . . .
C27 C 0.3819(4) 0.9034(3) 0.8777(3) 0.0309(8) Uani 1 1 d . . .
H27 H 0.4565 0.9640 0.9101 0.037 Uiso 1 1 calc R . .
F3 F 0.0604(5) 1.1652(5) 0.6833(4) 0.144(3) Uani 1 1 d . . .
F4 F 0.1543(3) 1.3542(4) 0.7381(4) 0.0979(15) Uani 1 1 d . . .
C5 C 0.4898(5) 0.4001(3) 0.6506(3) 0.0401(10) Uani 1 1 d . . .
H5A H 0.4607 0.3205 0.6502 0.048 Uiso 1 1 calc R . .
H5B H 0.4584 0.4027 0.5821 0.048 Uiso 1 1 calc R . .
F6 F 0.0867(5) 1.2676(4) 0.8389(4) 0.1091(17) Uani 1 1 d . . .
C10 C 0.8806(5) 0.7806(4) 0.5412(4) 0.0441(10) Uani 1 1 d . . .
H10A H 0.8126 0.8042 0.4927 0.066 Uiso 1 1 calc R . .
H10B H 0.9445 0.7407 0.5099 0.066 Uiso 1 1 calc R . .
H10C H 0.9302 0.8494 0.5952 0.066 Uiso 1 1 calc R . .
C11 C 0.8580(5) 0.3975(4) 0.6001(4) 0.0440(10) Uani 1 1 d . . .
H11A H 0.8908 0.3841 0.6640 0.066 Uiso 1 1 calc R . .
H11B H 0.9346 0.4058 0.5738 0.066 Uiso 1 1 calc R . .
H11C H 0.7907 0.3317 0.5547 0.066 Uiso 1 1 calc R . .
C12 C 0.4400(5) 0.5936(4) 0.9123(3) 0.0437(10) Uani 1 1 d . . .
H12A H 0.3441 0.5775 0.8733 0.066 Uiso 1 1 calc R . .
H12B H 0.4501 0.6494 0.9767 0.066 Uiso 1 1 calc R . .
H12C H 0.4711 0.5215 0.9212 0.066 Uiso 1 1 calc R . .
C16 C 0.8192(5) 1.1039(4) 0.8263(3) 0.0422(10) Uani 1 1 d . . .
H16 H 0.9142 1.1087 0.8346 0.051 Uiso 1 1 calc R . .
C17 C 0.7616(5) 1.2041(4) 0.8502(3) 0.0483(12) Uani 1 1 d . . .
H17 H 0.8171 1.2776 0.8743 0.058 Uiso 1 1 calc R . .
C18 C 0.6231(5) 1.1974(4) 0.8389(3) 0.0446(11) Uani 1 1 d . . .
H18 H 0.5841 1.2663 0.8563 0.053 Uiso 1 1 calc R . .
C19 C 0.5409(5) 1.0897(3) 0.8021(3) 0.0355(9) Uani 1 1 d . . .
H19 H 0.4457 1.0853 0.7931 0.043 Uiso 1 1 calc R . .
C23 C 0.2518(4) 0.9212(4) 0.4326(3) 0.0375(9) Uani 1 1 d . . .
H23 H 0.2037 0.9366 0.3742 0.045 Uiso 1 1 calc R . .
C25 C 0.2670(4) 0.9155(3) 0.5966(3) 0.0331(8) Uani 1 1 d . . .
H25 H 0.2298 0.9280 0.6502 0.040 Uiso 1 1 calc R . .
C28 C 0.2902(5) 0.8819(4) 0.9258(3) 0.0445(10) Uani 1 1 d . . .
H28 H 0.3035 0.9265 0.9921 0.053 Uiso 1 1 calc R . .
C29 C 0.1790(5) 0.7958(5) 0.8786(4) 0.0511(12) Uani 1 1 d . . .
H29 H 0.1149 0.7832 0.9118 0.061 Uiso 1 1 calc R . .
C30 C 0.1615(4) 0.7284(5) 0.7830(4) 0.0489(11) Uani 1 1 d . . .
H30 H 0.0865 0.6682 0.7505 0.059 Uiso 1 1 calc R . .
C31 C 0.2539(3) 0.7495(2) 0.7357(2) 0.0363(9) Uani 1 1 d . . .
H31 H 0.2415 0.7035 0.6700 0.044 Uiso 1 1 calc R . .
Cl1 Cl 0.9439(3) 0.5427(2) 0.9145(2) 0.195(2) Uani 1 1 d R . .
C1S C 1.092(2) 0.504(2) 0.9576(17) 0.127(7) Uiso 0.50 1 d P . .
C2S C 0.800(2) 0.5102(19) 0.9449(16) 0.114(6) Uiso 0.50 1 d P . .

loop_
_atom_site_aniso_label
_atom_site_aniso_U_11
_atom_site_aniso_U_22
_atom_site_aniso_U_33
_atom_site_aniso_U_23
_atom_site_aniso_U_13
_atom_site_aniso_U_12
Re1 0.02640(8) 0.02233(8) 0.01674(8) 0.00416(5) 0.00642(5) 0.00013(5)
P1 0.0244(4) 0.0231(4) 0.0169(4) 0.0042(3) 0.0052(3) -0.0008(3)
F1 0.073(2) 0.073(2) 0.0583(19) 0.0185(17) -0.0047(16) -0.0240(18)
O1 0.0337(13) 0.0293(13) 0.0235(12) 0.0067(10) 0.0132(10) 0.0033(10)
N1 0.0263(14) 0.0257(14) 0.0213(14) 0.0084(11) 0.0045(11) -0.0005(11)
C1 0.0318(19) 0.0321(19) 0.0242(17) 0.0054(14) 0.0109(14) 0.0008(15)
P2 0.0354(6) 0.0573(7) 0.0503(7) 0.0280(6) 0.0050(5) -0.0089(5)
F2 0.098(3) 0.0538(18) 0.080(2) 0.0355(17) 0.042(2) 0.0055(17)
O2 0.0257(12) 0.0296(13) 0.0222(12) 0.0074(10) 0.0052(10) 0.0025(10)
N2 0.0293(15) 0.0241(14) 0.0249(15) 0.0047(12) 0.0077(12) -0.0001(12)
C2 0.034(2) 0.037(2) 0.036(2) 0.0102(16) 0.0181(16) 0.0096(16)
O3 0.0327(13) 0.0236(12) 0.0239(12) 0.0046(10) 0.0094(10) 0.0001(10)
C3 0.0303(18) 0.0278(18) 0.0268(18) 0.0039(14) 0.0036(14) 0.0020(14)
C4 0.051(2) 0.0269(19) 0.042(2) 0.0135(17) 0.0210(19) 0.0042(17)
F5 0.097(3) 0.091(3) 0.071(2) 0.039(2) 0.044(2) 0.007(2)
C6 0.042(2) 0.0288(19) 0.035(2) 0.0052(16) 0.0136(17) -0.0103(16)
C7 0.0349(19) 0.0329(19) 0.0229(17) 0.0118(14) 0.0095(15) 0.0077(15)
C8 0.038(2) 0.0337(19) 0.0201(16) 0.0052(14) 0.0084(15) 0.0079(16)
C9 0.0320(18) 0.0268(17) 0.0230(17) 0.0068(13) 0.0064(14) 0.0060(14)
C13 0.037(2) 0.040(2) 0.0237(18) -0.0010(16) -0.0020(16) 0.0058(17)
C14 0.0353(19) 0.0267(17) 0.0178(16) 0.0051(13) 0.0047(14) -0.0056(14)
C15 0.037(2) 0.0323(19) 0.0224(17) 0.0065(14) 0.0045(15) -0.0063(16)
C20 0.0310(18) 0.0220(16) 0.0193(16) 0.0048(12) 0.0038(13) -0.0026(13)
C21 0.0345(19) 0.0210(16) 0.0253(17) 0.0051(13) 0.0081(14) -0.0018(14)
C22 0.050(2) 0.0265(18) 0.0230(17) 0.0072(14) 0.0110(16) -0.0038(16)
C24 0.036(2) 0.043(2) 0.039(2) 0.0174(18) 0.0051(17) 0.0083(18)
C26 0.0268(17) 0.0321(18) 0.0228(17) 0.0110(14) 0.0071(14) 0.0053(14)
C27 0.0332(19) 0.035(2) 0.0243(18) 0.0077(15) 0.0090(15) 0.0074(15)
F3 0.093(3) 0.175(6) 0.114(4) 0.061(4) -0.046(3) -0.077(4)
F4 0.0501(19) 0.116(3) 0.169(4) 0.112(3) 0.026(2) 0.022(2)
C5 0.054(3) 0.0261(19) 0.037(2) 0.0019(16) 0.0191(19) -0.0106(18)
F6 0.106(3) 0.090(3) 0.192(5) 0.072(3) 0.110(4) 0.030(2)
C10 0.048(2) 0.043(2) 0.056(3) 0.022(2) 0.032(2) 0.0099(19)
C11 0.043(2) 0.035(2) 0.059(3) 0.013(2) 0.022(2) 0.0106(18)
C12 0.055(3) 0.051(3) 0.030(2) 0.0170(19) 0.0173(19) -0.001(2)
C16 0.042(2) 0.044(2) 0.031(2) 0.0102(17) 0.0017(17) -0.0173(19)
C17 0.067(3) 0.037(2) 0.029(2) 0.0065(17) 0.004(2) -0.018(2)
C18 0.072(3) 0.026(2) 0.030(2) 0.0061(16) 0.010(2) -0.001(2)
C19 0.050(2) 0.0309(19) 0.0238(18) 0.0060(15) 0.0105(16) 0.0027(17)
C23 0.046(2) 0.037(2) 0.0263(19) 0.0145(16) 0.0025(17) -0.0012(18)
C25 0.036(2) 0.036(2) 0.0268(18) 0.0099(15) 0.0082(15) 0.0058(16)
C28 0.050(3) 0.059(3) 0.031(2) 0.0135(19) 0.0208(19) 0.018(2)
C29 0.038(2) 0.082(4) 0.047(3) 0.029(2) 0.025(2) 0.006(2)
C30 0.031(2) 0.066(3) 0.048(3) 0.019(2) 0.0112(19) -0.008(2)
C31 0.034(2) 0.043(2) 0.0289(19) 0.0092(16) 0.0085(16) -0.0036(17)
Cl1 0.185(3) 0.0926(19) 0.218(4) 0.000(2) -0.040(3) 0.017(2)

loop_
_atom_type_symbol
_atom_type_description
_atom_type_scat_dispersion_real
_atom_type_scat_dispersion_imag
_atom_type_scat_source
C C 0.0033 0.0016 'International Tables Vol C Tables 4.2.6.8 and 6.1.1.4'
H H 0.0000 0.0000 'International Tables Vol C Tables 4.2.6.8 and 6.1.1.4'
N N 0.0061 0.0033 'International Tables Vol C Tables 4.2.6.8 and 6.1.1.4'
O O 0.0106 0.0060 'International Tables Vol C Tables 4.2.6.8 and 6.1.1.4'
F F 0.0171 0.0103 'International Tables Vol C Tables 4.2.6.8 and 6.1.1.4'
P P 0.1023 0.0942 'International Tables Vol C Tables 4.2.6.8 and 6.1.1.4'
Re Re -1.0185 7.2310 'International Tables Vol C Tables 4.2.6.8 and 6.1.1.4'
Cl Cl 0.1484 0.1585 'International Tables Vol C Tables 4.2.6.8 and 6.1.1.4'

loop_
_geom_angle_atom_site_label_1
_geom_angle_atom_site_label_2
_geom_angle_atom_site_label_3
_geom_angle
_geom_angle_site_symmetry_1
_geom_angle_site_symmetry_3
_geom_angle_publ_flag
O3 Re1 O2 168.96(11) . . ?
O3 Re1 O1 99.74(11) . . ?
O2 Re1 O1 83.89(10) . . ?
O3 Re1 N2 93.50(12) . . ?
O2 Re1 N2 83.04(11) . . ?
O1 Re1 N2 166.76(11) . . ?
O3 Re1 N1 101.40(12) . . ?
O2 Re1 N1 88.98(11) . . ?
O1 Re1 N1 89.91(11) . . ?
N2 Re1 N1 87.73(12) . . ?
O3 Re1 P1 82.90(9) . . ?
O2 Re1 P1 86.71(8) . . ?
O1 Re1 P1 89.69(8) . . ?
N2 Re1 P1 91.69(9) . . ?
N1 Re1 P1 175.69(8) . . ?
C14 P1 C20 101.14(16) . . ?
C14 P1 C26 108.31(17) . . ?
C20 P1 C26 103.83(17) . . ?
C14 P1 Re1 119.65(13) . . ?
C20 P1 Re1 110.44(12) . . ?
C26 P1 Re1 111.87(12) . . ?
C1 O1 Re1 127.4(2) . . ?
C3 N1 C4 119.7(3) . . ?
C3 N1 Re1 125.2(3) . . ?
C4 N1 Re1 115.1(2) . . ?
O1 C1 C2 124.6(4) . . ?
O1 C1 C10 113.7(3) . . ?
C2 C1 C10 121.6(4) . . ?
F3 P2 F6 90.8(3) . . ?
F3 P2 F1 178.6(3) . . ?
F6 P2 F1 90.5(3) . . ?
F3 P2 F2 90.1(3) . . ?
F6 P2 F2 88.8(2) . . ?
F1 P2 F2 89.3(2) . . ?
F3 P2 F5 90.5(3) . . ?
F6 P2 F5 178.3(3) . . ?
F1 P2 F5 88.1(2) . . ?
F2 P2 F5 90.2(2) . . ?
F3 P2 F4 91.8(3) . . ?
F6 P2 F4 91.3(2) . . ?
F1 P2 F4 88.7(2) . . ?
F2 P2 F4 178.1(2) . . ?
F5 P2 F4 89.7(2) . . ?
C9 O2 Re1 130.0(2) . . ?
C7 N2 C6 118.6(3) . . ?
C7 N2 Re1 127.1(3) . . ?
C6 N2 Re1 114.3(2) . . ?
C1 C2 C3 128.9(4) . . ?
N1 C3 C2 123.8(4) . . ?
N1 C3 C11 120.4(4) . . ?
C2 C3 C11 115.8(4) . . ?
N1 C4 C5 111.2(3) . . ?
N2 C6 C5 111.7(3) . . ?
N2 C7 C8 122.2(3) . . ?
N2 C7 C12 121.8(3) . . ?
C8 C7 C12 115.9(3) . . ?
C9 C8 C7 124.8(3) . . ?
O2 C9 C8 121.8(3) . . ?
O2 C9 C13 115.0(3) . . ?
C8 C9 C13 123.0(3) . . ?
C19 C14 C15 119.6(3) . . ?
C19 C14 P1 120.2(3) . . ?
C15 C14 P1 119.6(3) . . ?
C14 C15 C16 120.1(4) . . ?
C25 C20 C21 119.6(3) . . ?
C25 C20 P1 121.5(3) . . ?
C21 C20 P1 118.8(3) . . ?
C22 C21 C20 119.7(4) . . ?
C23 C22 C21 120.6(4) . . ?
C25 C24 C23 120.4(4) . . ?
C31 C26 C27 118.6(3) . . ?
C31 C26 P1 118.2(3) . . ?
C27 C26 P1 123.0(3) . . ?
C28 C27 C26 120.0(4) . . ?
C4 C5 C6 114.4(3) . . ?
C17 C16 C15 120.0(4) . . ?
C16 C17 C18 120.2(4) . . ?
C17 C18 C19 120.1(4) . . ?
C14 C19 C18 120.0(4) . . ?
C22 C23 C24 119.8(4) . . ?
C24 C25 C20 120.0(4) . . ?
C27 C28 C29 120.7(4) . . ?
C30 C29 C28 119.8(4) . . ?
C31 C30 C29 119.2(4) . . ?
C30 C31 C26 121.7(3) . . ?
C1S Cl1 C2S 124.8(11) . . ?
C1S Cl1 C1S 80.8(11) . 2_767 ?
C2S Cl1 C1S 46.6(9) . 2_767 ?
C2S C1S Cl1 145.0(17) 2_767 . ?
C2S C1S Cl1 49.9(10) 2_767 2_767 ?
Cl1 C1S Cl1 99.2(11) . 2_767 ?
C1S C2S Cl1 83.6(13) 2_767 . ?

loop_
_geom_bond_atom_site_label_1
_geom_bond_atom_site_label_2
_geom_bond_distance
_geom_bond_site_symmetry_2
_geom_bond_publ_flag
Re1 O3 1.688(3) . ?
Re1 O2 1.998(2) . ?
Re1 O1 2.026(3) . ?
Re1 N2 2.081(3) . ?
Re1 N1 2.095(3) . ?
Re1 P1 2.5252(9) . ?
P1 C14 1.823(4) . ?
P1 C20 1.823(4) . ?
P1 C26 1.824(4) . ?
F1 P2 1.583(3) . ?
O1 C1 1.304(4) . ?
N1 C3 1.313(5) . ?
N1 C4 1.482(5) . ?
C1 C2 1.372(6) . ?
C1 C10 1.500(5) . ?
P2 F3 1.560(4) . ?
P2 F6 1.576(4) . ?
P2 F2 1.593(3) . ?
P2 F5 1.596(4) . ?
P2 F4 1.596(4) . ?
O2 C9 1.329(4) . ?
N2 C7 1.323(5) . ?
N2 C6 1.483(5) . ?
C2 C3 1.418(6) . ?
C3 C11 1.510(6) . ?
C4 C5 1.521(6) . ?
C6 C5 1.524(6) . ?
C7 C8 1.430(5) . ?
C7 C12 1.511(5) . ?
C8 C9 1.351(5) . ?
C9 C13 1.497(5) . ?
C14 C19 1.393(6) . ?
C14 C15 1.395(6) . ?
C15 C16 1.397(5) . ?
C20 C25 1.392(5) . ?
C20 C21 1.399(5) . ?
C21 C22 1.395(5) . ?
C22 C23 1.377(6) . ?
C24 C25 1.389(6) . ?
C24 C23 1.391(6) . ?
C26 C31 1.389(4) . ?
C26 C27 1.391(5) . ?
C27 C28 1.378(6) . ?
C16 C17 1.384(7) . ?
C17 C18 1.388(7) . ?
C18 C19 1.396(6) . ?
C28 C29 1.385(7) . ?
C29 C30 1.385(7) . ?
C30 C31 1.373(5) . ?
Cl1 C1S 1.65(2) . ?
Cl1 C2S 1.72(2) . ?
Cl1 C1S 2.23(2) 2_767 ?
C1S C2S 1.63(3) 2_767 ?
C1S Cl1 2.23(2) 2_767 ?
C2S C1S 1.63(3) 2_767 ?

loop_
_geom_torsion_atom_site_label_1
_geom_torsion_atom_site_label_2
_geom_torsion_atom_site_label_3
_geom_torsion_atom_site_label_4
_geom_torsion
_geom_torsion_site_symmetry_1
_geom_torsion_site_symmetry_2
_geom_torsion_site_symmetry_3
_geom_torsion_site_symmetry_4
_geom_torsion_publ_flag
O3 Re1 P1 C14 -148.27(16) . . . . ?
O2 Re1 P1 C14 35.49(15) . . . . ?
O1 Re1 P1 C14 -48.41(15) . . . . ?
N2 Re1 P1 C14 118.42(15) . . . . ?
O3 Re1 P1 C20 -31.56(15) . . . . ?
O2 Re1 P1 C20 152.19(14) . . . . ?
O1 Re1 P1 C20 68.29(14) . . . . ?
N2 Re1 P1 C20 -124.88(15) . . . . ?
O3 Re1 P1 C26 83.56(15) . . . . ?
O2 Re1 P1 C26 -92.69(14) . . . . ?
O1 Re1 P1 C26 -176.58(14) . . . . ?
N2 Re1 P1 C26 -9.76(15) . . . . ?
O3 Re1 O1 C1 -97.1(3) . . . . ?
O2 Re1 O1 C1 93.4(3) . . . . ?
N2 Re1 O1 C1 84.1(5) . . . . ?
N1 Re1 O1 C1 4.5(3) . . . . ?
P1 Re1 O1 C1 -179.8(3) . . . . ?
O3 Re1 N1 C3 97.0(3) . . . . ?
O2 Re1 N1 C3 -86.8(3) . . . . ?
O1 Re1 N1 C3 -2.9(3) . . . . ?
N2 Re1 N1 C3 -169.9(3) . . . . ?
O3 Re1 N1 C4 -80.2(3) . . . . ?
O2 Re1 N1 C4 96.0(3) . . . . ?
O1 Re1 N1 C4 179.9(3) . . . . ?
N2 Re1 N1 C4 12.9(3) . . . . ?
Re1 O1 C1 C2 -3.7(5) . . . . ?
Re1 O1 C1 C10 177.6(3) . . . . ?
O3 Re1 O2 C9 39.0(7) . . . . ?
O1 Re1 O2 C9 148.9(3) . . . . ?
N2 Re1 O2 C9 -33.3(3) . . . . ?
N1 Re1 O2 C9 -121.1(3) . . . . ?
P1 Re1 O2 C9 58.8(3) . . . . ?
O3 Re1 N2 C7 -141.8(3) . . . . ?
O2 Re1 N2 C7 27.7(3) . . . . ?
O1 Re1 N2 C7 37.1(7) . . . . ?
N1 Re1 N2 C7 116.9(3) . . . . ?
P1 Re1 N2 C7 -58.8(3) . . . . ?
O3 Re1 N2 C6 39.4(3) . . . . ?
O2 Re1 N2 C6 -151.2(3) . . . . ?
O1 Re1 N2 C6 -141.8(4) . . . . ?
N1 Re1 N2 C6 -61.9(3) . . . . ?
P1 Re1 N2 C6 122.4(3) . . . . ?
O1 C1 C2 C3 -0.3(7) . . . . ?
C10 C1 C2 C3 178.3(4) . . . . ?
C4 N1 C3 C2 177.8(4) . . . . ?
Re1 N1 C3 C2 0.7(5) . . . . ?
C4 N1 C3 C11 -3.1(5) . . . . ?
Re1 N1 C3 C11 179.8(3) . . . . ?
C1 C2 C3 N1 1.9(7) . . . . ?
C1 C2 C3 C11 -177.3(4) . . . . ?
C3 N1 C4 C5 -131.2(4) . . . . ?
Re1 N1 C4 C5 46.1(4) . . . . ?
C7 N2 C6 C5 -131.4(4) . . . . ?
Re1 N2 C6 C5 47.6(4) . . . . ?
C6 N2 C7 C8 167.9(4) . . . . ?
Re1 N2 C7 C8 -11.0(5) . . . . ?
C6 N2 C7 C12 -9.5(6) . . . . ?
Re1 N2 C7 C12 171.7(3) . . . . ?
N2 C7 C8 C9 -16.6(6) . . . . ?
C12 C7 C8 C9 160.9(4) . . . . ?
Re1 O2 C9 C8 20.5(5) . . . . ?
Re1 O2 C9 C13 -163.8(3) . . . . ?
C7 C8 C9 O2 12.6(6) . . . . ?
C7 C8 C9 C13 -162.7(4) . . . . ?
C20 P1 C14 C19 59.6(3) . . . . ?
C26 P1 C14 C19 -49.1(3) . . . . ?
Re1 P1 C14 C19 -178.9(2) . . . . ?
C20 P1 C14 C15 -111.4(3) . . . . ?
C26 P1 C14 C15 139.9(3) . . . . ?
Re1 P1 C14 C15 10.1(3) . . . . ?
C19 C14 C15 C16 0.9(5) . . . . ?
P1 C14 C15 C16 171.9(3) . . . . ?
C14 P1 C20 C25 -91.6(3) . . . . ?
C26 P1 C20 C25 20.7(3) . . . . ?
Re1 P1 C20 C25 140.7(3) . . . . ?
C14 P1 C20 C21 84.6(3) . . . . ?
C26 P1 C20 C21 -163.2(3) . . . . ?
Re1 P1 C20 C21 -43.1(3) . . . . ?
C25 C20 C21 C22 -0.5(5) . . . . ?
P1 C20 C21 C22 -176.7(3) . . . . ?
C20 C21 C22 C23 -0.4(6) . . . . ?
C14 P1 C26 C31 166.3(3) . . . . ?
C20 P1 C26 C31 59.4(3) . . . . ?
Re1 P1 C26 C31 -59.7(3) . . . . ?
C14 P1 C26 C27 -19.2(4) . . . . ?
C20 P1 C26 C27 -126.1(3) . . . . ?
Re1 P1 C26 C27 114.8(3) . . . . ?
C31 C26 C27 C28 0.8(6) . . . . ?
P1 C26 C27 C28 -173.8(3) . . . . ?
N1 C4 C5 C6 -79.4(4) . . . . ?
N2 C6 C5 C4 24.9(5) . . . . ?
C14 C15 C16 C17 -0.4(6) . . . . ?
C15 C16 C17 C18 0.5(6) . . . . ?
C16 C17 C18 C19 -1.0(7) . . . . ?
C15 C14 C19 C18 -1.3(6) . . . . ?
P1 C14 C19 C18 -172.3(3) . . . . ?
C17 C18 C19 C14 1.4(6) . . . . ?
C21 C22 C23 C24 0.8(6) . . . . ?
C25 C24 C23 C22 -0.5(6) . . . . ?
C23 C24 C25 C20 -0.3(6) . . . . ?
C21 C20 C25 C24 0.8(6) . . . . ?
P1 C20 C25 C24 176.9(3) . . . . ?
C26 C27 C28 C29 -1.6(7) . . . . ?
C27 C28 C29 C30 1.9(8) . . . . ?
C28 C29 C30 C31 -1.2(8) . . . . ?
C29 C30 C31 C26 0.4(7) . . . . ?
C27 C26 C31 C30 -0.2(5) . . . . ?
P1 C26 C31 C30 174.6(3) . . . . ?
C2S Cl1 C1S C2S -41(4) . . . 2_767 ?
C1S Cl1 C1S C2S -25(2) 2_767 . . 2_767 ?
C2S Cl1 C1S Cl1 -16.2(15) . . . 2_767 ?
C1S Cl1 C1S Cl1 0.0 2_767 . . 2_767 ?
C1S Cl1 C2S C1S 22(2) . . . 2_767 ?
